data_7702446
loop_
_publ_author_name
'Blake, Alexander J.'
'Baum, Gerhard'
'Champness, Neil R.'
'Chung, Simon S. M.'
'Cooke, Paul A.'
'Fenske, Dieter'
'Khlobystov, Andrei N.'
'Lemenovskii, Dmitrii A.'
'Li, Wan-Sheung'
'Schr\"oder, Martin'

_publ_section_title
;
 Long-range chain orientation in 1-D co-ordination polymers as a function
 of anions and intermolecular aromatic interactions
;
_journal_issue 23
_journal_name_full 'Journal of the Chemical Society, Dalton Transactions'
_journal_page_first 4285
_journal_paper_doi 10.1039/b006202m
_journal_year 2000
_chemical_formula_moiety {[Ag(pybut)]BF4.MeCN}n
_chemical_formula_sum 'C16 H11 Ag B F4 N3'
_chemical_formula_weight 439.96
_chemical_name_common {[Ag(pybut)]BF4.MeCN}n
_chemical_name_systematic
; 
'{Ag[1,4-bis(4-pyridyl)butadiyne]tetrafluoroborate}.acetonitrile solvate' 
;
_space_group_IT_number 13
_space_group_name_Hall '-P 2yc'
_space_group_name_H-M_alt 'P 1 2/c 1'
_symmetry_cell_setting monoclinic
_symmetry_space_group_name_H-M 'P 1 2/c 1'
_atom_sites_solution_hydrogens 'aromatic placed geometrically, Me-group not found'
_atom_sites_solution_primary direct
_atom_sites_solution_secondary 'difference Fourier method'
_audit_creation_method SHELXL-97
_cell_angle_alpha 90.00
_cell_angle_beta 91.28(3)
_cell_angle_gamma 90.00
_cell_formula_units_Z 2
_cell_length_a 8.175(3)
_cell_length_b 7.147(2)
_cell_length_c 14.917(4)
_cell_measurement_reflns_used 48
_cell_measurement_temperature 298(2)
_cell_measurement_theta_max 14.0
_cell_measurement_theta_min 12.5
_cell_volume 871.3(5)
_computing_cell_refinement 'STADI-4 (stoe & cie, 1996a)'
_computing_data_collection 'STADI-4 (stoe & cie, 1996a)'
_computing_data_reduction 'X-RED (stoe & cie, 1996b)'
_computing_molecular_graphics 'SHELXTL/PC (version 5.03)(Sheldrick,1994)'
_computing_publication_material 'SHELXL-97 (Sheldrick, 1997)'
_computing_structure_refinement 'SHELXL-97 (Sheldrick, 1997)'
_computing_structure_solution 'SHELXS-97 (Sheldrick, 1990)'
_diffrn_ambient_temperature 298(2)
_diffrn_measured_fraction_theta_full 0.919
_diffrn_measured_fraction_theta_max 0.919
_diffrn_measurement_device_type 'STOE STADI-4 FOUR-CIRCLE DIFFRACTOMETER D092'
_diffrn_measurement_method omega-theta
_diffrn_radiation_monochromator graphite
_diffrn_radiation_source 'fine-focus sealed tube'
_diffrn_radiation_type MoK\a
_diffrn_radiation_wavelength 0.71073
_diffrn_reflns_av_R_equivalents 0.0500
_diffrn_reflns_av_sigmaI/netI 0.0445
_diffrn_reflns_limit_h_max 9
_diffrn_reflns_limit_h_min -9
_diffrn_reflns_limit_k_max 8
_diffrn_reflns_limit_k_min 0
_diffrn_reflns_limit_l_max 17
_diffrn_reflns_limit_l_min -17
_diffrn_reflns_number 2352
_diffrn_reflns_theta_full 24.95
_diffrn_reflns_theta_max 24.95
_diffrn_reflns_theta_min 2.73
_diffrn_standards_decay_% 'non-linear 7.2% decay'
_diffrn_standards_interval_time 60
_diffrn_standards_number 3
_exptl_absorpt_coefficient_mu 1.199
_exptl_absorpt_correction_T_max 0.833
_exptl_absorpt_correction_T_min 0.714
_exptl_absorpt_correction_type numerical
_exptl_crystal_colour colourless
_exptl_crystal_density_diffrn 1.677
_exptl_crystal_density_meas ?
_exptl_crystal_density_method 'not measured'
_exptl_crystal_description block
_exptl_crystal_F_000 432
_exptl_crystal_size_max 0.27
_exptl_crystal_size_mid 0.24
_exptl_crystal_size_min 0.21
_refine_diff_density_max 0.560
_refine_diff_density_min -0.415
_refine_diff_density_rms 0.087
_refine_ls_extinction_method none
_refine_ls_goodness_of_fit_ref 1.051
_refine_ls_hydrogen_treatment 'riding model'
_refine_ls_matrix_type full
_refine_ls_number_parameters 113
_refine_ls_number_reflns 1534
_refine_ls_number_restraints 6
_refine_ls_restrained_S_all 1.054
_refine_ls_R_factor_all 0.0575
_refine_ls_R_factor_gt 0.0456
_refine_ls_shift/su_max 0.000
_refine_ls_shift/su_mean 0.000
_refine_ls_structure_factor_coef Fsqd
_refine_ls_weighting_details 'w=1/[\s^2^(Fo^2^)+(0.055P)^2^+1.439P] where P=(Fo^2^+2Fc^2^)/3'
_refine_ls_weighting_scheme calc
_refine_ls_wR_factor_gt 0.1115
_refine_ls_wR_factor_ref 0.1241
_reflns_number_gt 1221
_reflns_number_total 1534
_reflns_threshold_expression >2sigma(I)
_cod_data_source_file b006202m.txt
_cod_data_source_block agacpy
_cod_depositor_comments
;
The following automatic conversions were performed:

data item '_symmetry_cell_setting' value 'Monoclinic' was changed to
'monoclinic' in accordance with the
/home/saulius/struct/COD-crude-data/automatic-downloads/DataCite-retrospective/RSC/depositions/lib/dictionaries/cif_core.dic
dictionary named 'cif_core.dic' version 2.4.2 last updated on
2011-04-26.

data item '_exptl_crystal_density_meas' value 'not measured' was
changed to '?' -- the value is perceived as not measured.

data item '_refine_ls_weighting_scheme' value 'calc
w=1/[\s^2^(Fo^2^)+(0.055P)^2^+1.439P] where P=(Fo^2^+2Fc^2^)/3' was
changed to 'calc'. A new data item '_refine_ls_weighting_details' was
created with the value set to 'w=1/[\s^2^(Fo^2^)+(0.055P)^2^+1.439P]
where P=(Fo^2^+2Fc^2^)/3'.

data item '_atom_sites_solution_primary' value 'direct method' was
changed to 'direct'.

Automatic conversion script
Id: cif_fix_values 6909 2019-04-08 15:41:33Z antanas 
;
_cod_original_sg_symbol_H-M P2/c
_cod_database_code 7702446

loop_
_symmetry_equiv_pos_as_xyz
'x, y, z'
'-x, y, -z+1/2'
'-x, -y, -z'
'x, -y, z-1/2'

loop_
_atom_site_label
_atom_site_type_symbol
_atom_site_fract_x
_atom_site_fract_y
_atom_site_fract_z
_atom_site_U_iso_or_equiv
_atom_site_adp_type
_atom_site_occupancy
_atom_site_calc_flag
_atom_site_refinement_flags
_atom_site_disorder_assembly
_atom_site_disorder_group
Ag1 Ag 0.0000 0.5000 0.5000 0.0615(3) Uani 1 d S . .
N1 N 0.1337(5) 0.2414(5) 0.4995(3) 0.0511(10) Uani 1 d . . .
C4 C 0.2689(8) 0.0011(6) 0.4209(4) 0.0589(14) Uani 1 d . . .
H4A H 0.3047 -0.0452 0.3665 0.071 Uiso 1 calc R . .
C1 C 0.4568(7) -0.4188(7) 0.5001(4) 0.0584(13) Uani 1 d . . .
C2 C 0.3821(6) -0.2733(7) 0.4993(4) 0.0548(12) Uani 1 d . . .
C3 C 0.2970(6) -0.0987(6) 0.4988(4) 0.0493(11) Uani 1 d . . .
C6 C 0.1601(7) 0.1455(8) 0.5734(4) 0.0649(15) Uani 1 d . . .
H6A H 0.1218 0.1947 0.6267 0.078 Uiso 1 calc R . .
C7 C 0.2404(8) -0.0222(7) 0.5770(4) 0.0638(15) Uani 1 d . . .
H7A H 0.2565 -0.0837 0.6314 0.077 Uiso 1 calc R . .
C5 C 0.1884(7) 0.1681(8) 0.4241(4) 0.0657(15) Uani 1 d . . .
H5A H 0.1709 0.2337 0.3709 0.079 Uiso 1 calc R . .
B1 B 0.0000 0.4909(12) 0.7500 0.057(2) Uani 1 d S . .
F1 F 0.0962(6) 0.5937(8) 0.6966(3) 0.1209(18) Uani 1 d . . .
F2 F -0.0928(11) 0.3525(13) 0.7129(6) 0.086(3) Uiso 0.50 d P A 1
F2' F -0.1063(9) 0.4122(12) 0.6828(5) 0.0692(19) Uiso 0.50 d P A 2
N1S N -0.5000 0.414(4) 0.7500 0.163(16) Uiso 0.50 d SPD B 1
C1S C -0.5000 0.578(4) 0.7500 0.084(6) Uiso 0.50 d SPD B 1
C2S C -0.5000 0.778(4) 0.7500 0.075(6) Uiso 0.50 d SPD B 1
N1S' N -0.5000 0.836(3) 0.7500 0.098(9) Uiso 0.50 d SPD C 2
C1S' C -0.5000 0.673(3) 0.7500 0.044(3) Uiso 0.50 d SPD C 2
C2S' C -0.5000 0.463(3) 0.7500 0.077(7) Uiso 0.50 d SPD C 2

loop_
_atom_site_aniso_label
_atom_site_aniso_U_11
_atom_site_aniso_U_22
_atom_site_aniso_U_33
_atom_site_aniso_U_23
_atom_site_aniso_U_13
_atom_site_aniso_U_12
Ag1 0.0615(4) 0.0324(3) 0.0907(5) -0.0009(3) 0.0016(3) 0.0202(2)
N1 0.047(2) 0.0317(19) 0.074(3) 0.0010(19) 0.0021(19) 0.0147(16)
C4 0.076(4) 0.041(3) 0.059(3) -0.003(2) 0.010(3) 0.024(2)
C1 0.061(3) 0.037(3) 0.077(4) -0.001(2) 0.000(3) 0.004(2)
C2 0.058(3) 0.039(2) 0.067(3) -0.001(2) 0.002(2) 0.013(2)
C3 0.045(2) 0.029(2) 0.073(3) -0.001(2) 0.003(2) 0.0064(18)
C6 0.074(4) 0.050(3) 0.071(4) -0.001(3) 0.009(3) 0.027(3)
C7 0.074(4) 0.050(3) 0.068(4) 0.011(3) 0.007(3) 0.025(3)
C5 0.073(4) 0.056(3) 0.069(4) 0.007(3) 0.004(3) 0.027(3)
B1 0.054(5) 0.054(5) 0.062(5) 0.000 0.003(4) 0.000
F1 0.105(3) 0.134(4) 0.124(4) 0.068(3) -0.006(3) -0.025(3)

loop_
_atom_type_symbol
_atom_type_description
_atom_type_scat_dispersion_real
_atom_type_scat_dispersion_imag
_atom_type_scat_source
C C 0.0033 0.0016 'International Tables Vol C Tables 4.2.6.8 and 6.1.1.4'
H H 0.0000 0.0000 'International Tables Vol C Tables 4.2.6.8 and 6.1.1.4'
B B 0.0013 0.0007 'International Tables Vol C Tables 4.2.6.8 and 6.1.1.4'
N N 0.0061 0.0033 'International Tables Vol C Tables 4.2.6.8 and 6.1.1.4'
F F 0.0171 0.0103 'International Tables Vol C Tables 4.2.6.8 and 6.1.1.4'
Ag Ag -0.8971 1.1015 'International Tables Vol C Tables 4.2.6.8 and 6.1.1.4'

loop_
_geom_angle_atom_site_label_1
_geom_angle_atom_site_label_2
_geom_angle_atom_site_label_3
_geom_angle
_geom_angle_site_symmetry_1
_geom_angle_site_symmetry_3
_geom_angle_publ_flag
N1 Ag1 N1 180.000(1) . 3_566 y
C6 N1 C5 117.0(4) . . ?
C6 N1 Ag1 121.4(3) . . ?
C5 N1 Ag1 121.6(3) . . ?
C5 C4 C3 119.6(5) . . ?
C2 C1 C1 178.9(8) . 3_646 ?
C1 C2 C3 178.7(6) . . ?
C7 C3 C4 117.1(4) . . ?
C7 C3 C2 121.0(5) . . ?
C4 C3 C2 121.9(5) . . ?
N1 C6 C7 124.1(5) . . ?
C6 C7 C3 119.0(5) . . ?
N1 C5 C4 123.1(5) . . ?
F1 B1 F1 114.0(8) . 2_556 ?
F1 B1 F2 119.0(5) . . ?
F1 B1 F2 108.0(5) 2_556 . ?
F1 B1 F2 108.0(5) . 2_556 ?
F1 B1 F2 119.0(5) 2_556 2_556 ?
F2 B1 F2 86.4(10) . 2_556 ?
F1 B1 F2' 98.9(4) . . ?
F1 B1 F2' 106.0(4) 2_556 . ?
F1 B1 F2' 106.0(4) . 2_556 ?
F1 B1 F2' 98.9(4) 2_556 2_556 ?
F2' B1 F2' 133.5(10) . 2_556 ?
N1S C1S C2S 180.00(3) . . ?
N1S' C1S' C2S' 180.00(2) . . ?

loop_
_geom_bond_atom_site_label_1
_geom_bond_atom_site_label_2
_geom_bond_distance
_geom_bond_site_symmetry_2
_geom_bond_publ_flag
Ag1 N1 2.147(3) . y
Ag1 N1 2.147(3) 3_566 ?
N1 C6 1.312(7) . ?
N1 C5 1.327(7) . ?
C4 C5 1.365(7) . ?
C4 C3 1.378(7) . ?
C1 C2 1.206(7) . y
C1 C1 1.359(11) 3_646 y
C2 C3 1.429(6) . y
C3 C7 1.377(8) . ?
C6 C7 1.367(7) . ?
B1 F1 1.349(6) . ?
B1 F1 1.349(6) 2_556 ?
B1 F2 1.357(10) . ?
B1 F2 1.357(10) 2_556 ?
B1 F2' 1.428(8) . ?
B1 F2' 1.428(8) 2_556 ?
N1S C1S 1.174(18) . ?
C1S C2S 1.432(17) . ?
N1S' C1S' 1.166(17) . ?
C1S' C2S' 1.499(17) . ?
